data_2010442
loop_
_publ_author_name
'Park, Kwangyong'
'Swenson, Dale C.'
'Scott, William J.'
'Wiemer, David F.'

_publ_section_title
;
(1\b,5\a,6\b)-10,10-(1,2-Ethylenedioxy)-1,5-di-methylbicyclo [4.4.0]decan-4-one
;
_journal_name_full 'Acta Crystallographica Section C'
_journal_page_first 268
_journal_page_last 270
_journal_volume 51
_journal_year 1995
_chemical_formula_moiety 'C14 H22 O3'
_chemical_formula_sum 'C14 H22 O3'
_chemical_formula_weight 238.3
_space_group_crystal_system monoclinic
_space_group_IT_number 14
_space_group_name_Hall '-P 2ybc'
_space_group_name_H-M_alt 'P 1 21/c 1'
_cell_angle_alpha 90
_cell_angle_beta 101.700(10)
_cell_angle_gamma 90
_cell_formula_units_Z 4
_cell_length_a 7.8890(10)
_cell_length_b 19.490(3)
_cell_length_c 8.5590(10)
_cell_measurement_temperature 295
_cell_volume 1288.7(6)
_exptl_crystal_density_diffrn 1.23
_refine_ls_R_factor_obs 0.046
_refine_ls_wR_factor_obs 0.072
_cod_depositor_comments
;
 Updating space group information and adding the symmetry operation list.

 Antanas Vaitkus,
 2018-06-15
;
_cod_original_sg_symbol_H-M 'P 21/c'
_cod_database_code 2010442

loop_
_space_group_symop_id
_space_group_symop_operation_xyz
1 x,y,z
2 -x,y+1/2,-z+1/2
3 -x,-y,-z
4 x,-y+1/2,z+1/2

loop_
_atom_site_aniso_label
_atom_site_aniso_U_11
_atom_site_aniso_U_22
_atom_site_aniso_U_33
_atom_site_aniso_U_12
_atom_site_aniso_U_13
_atom_site_aniso_U_23
O(1) 0.0840(10) 0.1340(10) 0.0615(8) -0.0210(10) -0.0175(7) 0.0257(9)
O(2) 0.0471(6) 0.0532(6) 0.0465(5) -0.0133(5) -0.0007(4) 0.0088(5)
O(3) 0.0438(6) 0.0679(7) 0.0630(6) -0.0178(5) -0.0006(5) 0.0188(6)
C(1) 0.0381(7) 0.0387(7) 0.0443(7) 0.0013(6) 0.0084(5) 0.0039(6)
C(2) 0.0488(8) 0.0600(10) 0.0511(8) -0.0091(7) 0.0106(6) 0.0113(7)
C(3) 0.0710(10) 0.0810(10) 0.0461(8) -0.0080(10) 0.0159(7) 0.0105(8)
C(4) 0.0700(10) 0.0710(10) 0.0398(8) -0.0074(9) 0.0033(7) -0.0015(8)
C(5) 0.0620(10) 0.0535(9) 0.0468(8) -0.0145(8) 0.0039(7) -0.0030(7)
C(6) 0.0424(7) 0.0433(8) 0.0400(7) -0.0061(6) 0.0060(6) 0.0039(6)
C(7) 0.0377(8) 0.0690(10) 0.0581(9) 0.0028(8) 0.0083(6) -0.0006(8)
C(8) 0.0555(9) 0.0690(10) 0.0660(10) 0.0128(9) 0.0163(7) -0.0124(9)
C(9) 0.0640(10) 0.0482(9) 0.0620(9) 0.0001(8) 0.0069(8) -0.0135(7)
C(10) 0.0391(7) 0.0407(8) 0.0481(7) -0.0069(6) 0.0047(6) 0.0041(6)
C(11) 0.0576(9) 0.0600(10) 0.0670(10) 0.0181(8) 0.0113(8) -0.0040(9)
C(12) 0.0860(10) 0.1030(10) 0.0630(10) -0.0490(10) -0.0024(9) -0.0030(10)
C(13) 0.0518(9) 0.0700(10) 0.0527(9) -0.0133(8) -0.0016(7) 0.0086(8)
C(14) 0.0484(9) 0.0680(10) 0.0549(9) -0.0104(8) 0.0003(7) 0.0008(8)

loop_
_atom_site_label
_atom_site_fract_x
_atom_site_fract_y
_atom_site_fract_z
_atom_site_U_iso_or_equiv
_atom_site_thermal_displace_type
O(1) 0.4615(2) 0.87210(10) 0.1527(2) 0.0978(5) Uani
O(2) 0.91590(10) 0.85509(6) 0.84810(10) 0.0504(3) Uani
O(3) 1.06640(10) 0.93121(6) 0.72650(10) 0.0598(4) Uani
C(1) 0.8336(2) 0.86594(8) 0.5612(2) 0.0404(4) Uani
C(2) 0.8426(2) 0.91508(9) 0.4218(2) 0.0531(5) Uani
C(3) 0.7603(3) 0.88570(10) 0.2588(2) 0.0655(5) Uani
C(4) 0.5842(3) 0.85650(10) 0.2549(2) 0.0613(5) Uani
C(5) 0.5703(2) 0.80745(9) 0.3882(2) 0.0550(5) Uani
C(6) 0.6438(2) 0.84245(8) 0.5514(2) 0.0422(4) Uani
C(7) 0.5260(2) 0.90090(10) 0.5847(2) 0.0552(5) Uani
C(8) 0.5950(2) 0.93550(10) 0.7431(2) 0.0632(5) Uani
C(9) 0.7778(2) 0.96122(9) 0.7524(2) 0.0588(5) Uani
C(10) 0.8976(2) 0.90382(8) 0.7212(2) 0.0432(4) Uani
C(11) 0.9534(2) 0.80430(10) 0.5562(2) 0.0617(5) Uani
C(12) 0.3883(3) 0.77880(10) 0.3735(3) 0.0865(6) Uani
C(13) 1.0684(2) 0.87280(10) 0.9620(2) 0.0599(5) Uani
C(14) 1.1795(2) 0.90870(10) 0.8675(2) 0.0585(5) Uani
H(11A) 0.9427 0.7730 0.6387 0.08* Uiso
H(11B) 0.9217 0.7820 0.4556 0.08* Uiso
H(11C) 1.0698 0.8197 0.5708 0.08* Uiso
H(12B) 0.3858 0.7481 0.4594 0.1* Uiso
H(12C) 0.3559 0.7549 0.2752 0.1* Uiso
H(12A) 0.3095 0.8154 0.3766 0.1* Uiso
H(2A) 0.7839 0.9563 0.4373 0.06* Uiso
H(2B) 0.9607 0.9248 0.4227 0.06* Uiso
H(3A) 0.7508 0.9212 0.1816 0.08* Uiso
H(3B) 0.8329 0.8503 0.2328 0.08* Uiso
H(5) 0.6391 0.7680 0.3808 0.06* Uiso
H(6) 0.6455 0.8095 0.6334 0.05* Uiso
H(7A) 0.5173 0.9340 0.5020 0.06* Uiso
H(7B) 0.4144 0.8828 0.5857 0.06* Uiso
H(8A) 0.5224 0.9731 0.7551 0.08* Uiso
H(8B) 0.5946 0.9034 0.8265 0.08* Uiso
H(9A) 0.7764 0.9962 0.6749 0.08* Uiso
H(9B) 0.8202 0.9794 0.8559 0.08* Uiso
H(13A) 1.0408 0.9022 1.0417 0.08* Uiso
H(13B) 1.1243 0.8328 1.0107 0.08* Uiso
H(14A) 1.2639 0.8782 0.8421 0.08* Uiso
H(14B) 1.2356 0.9467 0.9253 0.08* Uiso

loop_
_geom_bond_atom_site_label_1
_geom_bond_atom_site_label_2
_geom_bond_distance
_geom_bond_publ_flag
O(1) C(4) 1.205(2) yes
O(2) C(10) 1.428(2) yes
O(2) C(13) 1.428(2) yes
O(3) C(10) 1.427(2) yes
O(3) C(14) 1.417(2) yes
C(1) C(2) 1.543(2) yes
C(1) C(6) 1.552(2) yes
C(1) C(10) 1.548(2) yes
C(1) C(11) 1.534(2) yes
C(2) C(3) 1.526(2) yes
C(3) C(4) 1.496(3) yes
C(4) C(5) 1.510(3) yes
C(5) C(6) 1.556(2) yes
C(5) C(12) 1.522(3) yes
C(6) C(7) 1.533(2) yes
C(7) C(8) 1.513(2) yes
C(8) C(9) 1.514(3) yes
C(9) C(10) 1.523(2) yes
C(13) C(14) 1.483(3) yes
C(2) H(2A) 0.950(2) no
C(2) H(2B) 0.950(2) no
C(3) H(3A) 0.950(2) no
C(3) H(3B) 0.950(2) no
C(5) H(5) 0.950(2) no
C(6) H(6) 0.950(2) no
C(7) H(7A) 0.950(2) no
C(7) H(7B) 0.950(2) no
C(8) H(8A) 0.950(2) no
C(8) H(8B) 0.950(2) no
C(9) H(9A) 0.950(2) no
C(9) H(9B) 0.950(2) no
C(11) H(11A) 0.950(2) no
C(11) H(11B) 0.951(2) no
C(11) H(11C) 0.950(2) no
C(12) H(12B) 0.950(2) no
C(12) H(12C) 0.950(2) no
C(12) H(12A) 0.950(2) no
C(13) H(13A) 0.950(2) no
C(13) H(13B) 0.950(2) no
C(14) H(14A) 0.950(2) no
C(14) H(14B) 0.950(2) no

_cod_duplicate_entry 2003192
